data_1547426
loop_
_publ_author_name
'Anuradha R. Pallipurath'
'Jonathan M. Skelton'
'Mark R. Warren'
'Naghmeh Kamali'
'Patrick McArdle'
'Andrea Erxleben'

_publ_section_title
;
 Sulfamerazine: Understanding the Influence of Slip Planes in the
 Polymorphic Phase Transformation through X-Ray Crystallographic Studies
 and ab Initio Lattice Dynamics
;
_journal_name_full 'Molecular Pharmaceutics'
_journal_page_first 3735
_journal_page_last 3748
_journal_paper_doi 10.1021/acs.molpharmaceut.5b00504
_journal_volume 12
_journal_year 2015
_chemical_absolute_configuration ad
_chemical_formula_moiety 'C11 H12 N4 O2 S'
_chemical_formula_sum 'C11 H12 N4 O2 S'
_chemical_formula_weight 264.31
_space_group_crystal_system orthorhombic
_space_group_IT_number 33
_space_group_name_Hall 'P 2c -2n'
_space_group_name_H-M_alt 'P n a 21'
_symmetry_space_group_name_Hall 'P 2c -2n'
_symmetry_space_group_name_H-M 'P n a 21'
_atom_sites_solution_hydrogens mixed
_cell_angle_alpha 90
_cell_angle_beta 90
_cell_angle_gamma 90
_cell_formula_units_Z 8
_cell_length_a 14.4973(2)
_cell_length_b 8.21180(10)
_cell_length_c 21.9658(3)
_cell_measurement_reflns_used 10058
_cell_measurement_temperature 280
_cell_measurement_theta_max 29.4360
_cell_measurement_theta_min 1.7980
_cell_volume 2615.00(6)
_computing_cell_refinement
;
CrysAlisPro, Agilent Technologies,
Version 1.171.37.35 (release 13-08-2014 CrysAlis171 .NET)
(compiled Aug 13 2014,18:06:01)
;
_computing_data_collection
;
CrysAlisPro, Agilent Technologies,
Version 1.171.37.35 (release 13-08-2014 CrysAlis171 .NET)
(compiled Aug 13 2014,18:06:01)
;
_computing_data_reduction
;
CrysAlisPro, Agilent Technologies,
Version 1.171.37.35 (release 13-08-2014 CrysAlis171 .NET)
(compiled Aug 13 2014,18:06:01)
;
_computing_molecular_graphics OSCAIL
_computing_structure_refinement 'SHELXL-2014/7 (Sheldrick, 2014)'
_computing_structure_solution SHELXT
_diffrn_ambient_temperature 280
_diffrn_measured_fraction_theta_full 0.998
_diffrn_measured_fraction_theta_max 0.998
_diffrn_measurement_device 'CrystalLogic Kappa (3 circle)'
_diffrn_measurement_device_type 'Rigaku Saturn724+ (2x2 bin mode)'
_diffrn_measurement_method
;
omega rotation with 1 degree frames
;
_diffrn_measurement_specimen_support 'MiTeGen loop'
_diffrn_radiation_monochromator 'double crystal Silicon 111'
_diffrn_radiation_source 'Diamond Light Source Beamline I19'
_diffrn_radiation_type Synchrotron
_diffrn_radiation_wavelength 0.68890
_diffrn_reflns_av_R_equivalents 0.0439
_diffrn_reflns_av_unetI/netI 0.0437
_diffrn_reflns_Laue_measured_fraction_full 0.998
_diffrn_reflns_Laue_measured_fraction_max 0.998
_diffrn_reflns_limit_h_max 20
_diffrn_reflns_limit_h_min -13
_diffrn_reflns_limit_k_max 11
_diffrn_reflns_limit_k_min -11
_diffrn_reflns_limit_l_max 27
_diffrn_reflns_limit_l_min -31
_diffrn_reflns_number 23768
_diffrn_reflns_point_group_measured_fraction_full 0.989
_diffrn_reflns_point_group_measured_fraction_max 0.970
_diffrn_reflns_theta_full 24.415
_diffrn_reflns_theta_max 29.474
_diffrn_reflns_theta_min 1.797
_exptl_absorpt_coefficient_mu 0.248
_exptl_absorpt_correction_T_max 1.00000
_exptl_absorpt_correction_T_min 0.99394
_exptl_absorpt_correction_type multi-scan
_exptl_absorpt_process_details
;
CrysAlisPro, Agilent Technologies,
Version 1.171.36.28 (release 01-02-2013 CrysAlis171 .NET)
Empirical absorption correction using spherical harmonics,
implemented in SCALE3 ABSPACK scaling algorithm.
;
_exptl_crystal_colour Colourless
_exptl_crystal_density_diffrn 1.343
_exptl_crystal_description Parallelepiped
_exptl_crystal_F_000 1104
_exptl_crystal_size_max 0.50
_exptl_crystal_size_mid 0.40
_exptl_crystal_size_min 0.20
_refine_diff_density_max 0.237
_refine_diff_density_min -0.289
_refine_diff_density_rms 0.044
_refine_ls_abs_structure_details
;
 Flack x determined using 2069 quotients [(I+)-(I-)]/[(I+)+(I-)]
 (Parsons, Flack and Wagner, Acta Cryst. B69 (2013) 249-259).
;
_refine_ls_abs_structure_Flack 0.01(5)
_refine_ls_extinction_coef .
_refine_ls_extinction_method none
_refine_ls_goodness_of_fit_ref 1.025
_refine_ls_hydrogen_treatment mixed
_refine_ls_matrix_type full
_refine_ls_number_parameters 344
_refine_ls_number_reflns 7757
_refine_ls_number_restraints 1
_refine_ls_restrained_S_all 1.025
_refine_ls_R_factor_all 0.0722
_refine_ls_R_factor_gt 0.0493
_refine_ls_shift/su_max 0.001
_refine_ls_shift/su_mean 0.000
_refine_ls_structure_factor_coef Fsqd
_refine_ls_weighting_details 'w=1/[\s^2^(Fo^2^)+(0.0541P)^2^+0.3587P] where P=(Fo^2^+2Fc^2^)/3'
_refine_ls_weighting_scheme calc
_refine_ls_wR_factor_gt 0.1132
_refine_ls_wR_factor_ref 0.1301
_reflns_Friedel_coverage 0.899
_reflns_Friedel_fraction_full 0.980
_reflns_Friedel_fraction_max 0.941
_reflns_number_gt 5718
_reflns_number_total 7757
_reflns_threshold_expression 'I > 2\s(I)'
_cod_data_source_file Exp_Form-I2FSynchrotron_Form-I_280K.cif
_cod_data_source_block 280k_smz-f1_a
_cod_database_code 1547426
_shelx_space_group_comment
;
The symmetry employed for this shelxl refinement is uniquely defined
by the following loop, which should always be used as a source of
symmetry information in preference to the above space-group names.
They are only intended as comments.
;
_shelx_estimated_absorpt_t_min 0.886
_shelx_estimated_absorpt_t_max 0.952

loop_
_space_group_symop_operation_xyz
'x, y, z'
'-x, -y, z+1/2'
'x+1/2, -y+1/2, z'
'-x+1/2, y+1/2, z+1/2'

loop_
_atom_site_label
_atom_site_type_symbol
_atom_site_fract_x
_atom_site_fract_y
_atom_site_fract_z
_atom_site_U_iso_or_equiv
_atom_site_adp_type
_atom_site_occupancy
_atom_site_site_symmetry_order
_atom_site_calc_flag
_atom_site_refinement_flags_posn
_atom_site_refinement_flags_adp
_atom_site_refinement_flags_occupancy
_atom_site_disorder_assembly
_atom_site_disorder_group
S1 S 0.64698(6) 0.49598(10) 0.34456(5) 0.0390(2) Uani 1 1 d . . . . .
S2 S 0.57777(6) 0.49473(10) 0.65235(5) 0.0383(2) Uani 1 1 d . . . . .
O1 O 0.6903(2) 0.3718(3) 0.30914(14) 0.0509(7) Uani 1 1 d . . . . .
O2 O 0.55000(18) 0.5230(3) 0.33793(15) 0.0502(7) Uani 1 1 d . . . . .
O3 O 0.67486(18) 0.4669(3) 0.65858(14) 0.0490(7) Uani 1 1 d . . . . .
O4 O 0.53570(19) 0.6220(3) 0.68660(14) 0.0505(7) Uani 1 1 d . . . . .
N1 N 0.8435(3) 1.1163(5) 0.3121(2) 0.0585(10) Uani 1 1 d . . . . .
N2 N 0.6561(2) 0.4495(4) 0.41731(17) 0.0441(8) Uani 1 1 d . . . . .
N3 N 0.8154(2) 0.4102(4) 0.41773(16) 0.0438(7) Uani 1 1 d . . . . .
N4 N 0.7284(3) 0.4280(5) 0.50920(17) 0.0608(10) Uani 1 1 d . . . . .
N5 N 0.3805(3) -0.1201(4) 0.6961(2) 0.0747(13) Uani 1 1 d . . . . .
H5A H 0.3243 -0.1188 0.7086 0.097 Uiso 1 1 calc R U . . .
H5B H 0.4079 -0.2114 0.6897 0.097 Uiso 1 1 calc R U . . .
N6 N 0.5683(2) 0.5356(5) 0.57912(16) 0.0466(8) Uani 1 1 d . . . . .
N7 N 0.4101(2) 0.5846(4) 0.57946(17) 0.0469(8) Uani 1 1 d . . . . .
N8 N 0.4968(2) 0.5666(5) 0.48753(18) 0.0586(9) Uani 1 1 d . . . . .
C1 C 0.7059(2) 0.6777(4) 0.33421(19) 0.0352(7) Uani 1 1 d . . . . .
C2 C 0.7954(2) 0.6796(4) 0.31097(17) 0.0380(8) Uani 1 1 d . . . . .
H2 H 0.8244 0.5825 0.3006 0.049 Uiso 1 1 calc R U . . .
C3 C 0.8406(2) 0.8255(4) 0.30344(19) 0.0378(8) Uani 1 1 d . . . . .
H3 H 0.9003 0.8262 0.2879 0.049 Uiso 1 1 calc R U . . .
C4 C 0.7980(3) 0.9727(4) 0.31891(18) 0.0398(8) Uani 1 1 d . . . . .
C5 C 0.7078(3) 0.9687(4) 0.3428(2) 0.0449(9) Uani 1 1 d . . . . .
H5 H 0.6787 1.0653 0.3536 0.058 Uiso 1 1 calc R U . . .
C6 C 0.6626(2) 0.8231(4) 0.3500(2) 0.0444(9) Uani 1 1 d . . . . .
H6 H 0.6029 0.8215 0.3655 0.058 Uiso 1 1 calc R U . . .
C7 C 0.7380(2) 0.4290(5) 0.44927(18) 0.0408(8) Uani 1 1 d . . . . .
C8 C 0.8064(3) 0.4020(9) 0.5406(3) 0.0821(18) Uani 1 1 d . . . . .
H8 H 0.8035 0.3972 0.5828 0.107 Uiso 1 1 calc R U . . .
C9 C 0.8901(3) 0.3822(8) 0.5126(3) 0.0780(16) Uani 1 1 d . . . . .
H9 H 0.9435 0.3652 0.5352 0.101 Uiso 1 1 calc R U . . .
C10 C 0.8926(3) 0.3884(5) 0.4502(2) 0.0544(11) Uani 1 1 d . . . . .
C11 C 0.9800(3) 0.3706(7) 0.4149(3) 0.0740(15) Uani 1 1 d . . . . .
H11A H 0.9773 0.2731 0.3908 0.096 Uiso 1 1 calc R U . . .
H11B H 1.0312 0.3642 0.4425 0.096 Uiso 1 1 calc R U . . .
H11C H 0.9877 0.4631 0.3887 0.096 Uiso 1 1 calc R U . . .
C12 C 0.5193(2) 0.3140(4) 0.66564(17) 0.0364(7) Uani 1 1 d . . . . .
C13 C 0.5634(3) 0.1671(4) 0.6555(2) 0.0492(10) Uani 1 1 d . . . . .
H13 H 0.6239 0.1658 0.6415 0.064 Uiso 1 1 calc R U . . .
C14 C 0.5180(3) 0.0236(5) 0.6660(2) 0.0559(12) Uani 1 1 d . . . . .
H14 H 0.5484 -0.0747 0.6596 0.073 Uiso 1 1 calc R U . . .
C15 C 0.4264(3) 0.0232(4) 0.6864(2) 0.0477(10) Uani 1 1 d . . . . .
C16 C 0.3828(3) 0.1721(4) 0.69659(19) 0.0432(9) Uani 1 1 d . . . . .
H16 H 0.3221 0.1738 0.7104 0.056 Uiso 1 1 calc R U . . .
C17 C 0.4283(2) 0.3164(4) 0.68648(19) 0.0385(8) Uani 1 1 d . . . . .
H17 H 0.3987 0.4151 0.6935 0.050 Uiso 1 1 calc R U . . .
C18 C 0.4868(3) 0.5638(5) 0.54796(19) 0.0421(8) Uani 1 1 d . . . . .
C19 C 0.4192(3) 0.5986(9) 0.4569(2) 0.0823(18) Uani 1 1 d . . . . .
H19 H 0.4215 0.6025 0.4146 0.107 Uiso 1 1 calc R U . . .
C20 C 0.3370(3) 0.6256(8) 0.4851(3) 0.0812(17) Uani 1 1 d . . . . .
H20 H 0.2846 0.6514 0.4625 0.106 Uiso 1 1 calc R U . . .
C21 C 0.3329(3) 0.6142(6) 0.5471(2) 0.0557(11) Uani 1 1 d . . . . .
C22 C 0.2463(3) 0.6339(8) 0.5833(3) 0.0820(16) Uani 1 1 d . . . . .
H22A H 0.2382 0.7465 0.5937 0.107 Uiso 1 1 calc R U . . .
H22B H 0.2505 0.5702 0.6198 0.107 Uiso 1 1 calc R U . . .
H22C H 0.1947 0.5975 0.5595 0.107 Uiso 1 1 calc R U . . .
H1N1 H 0.892(4) 1.122(8) 0.289(3) 0.11(2) Uiso 1 1 d . . . . .
H2N1 H 0.812(4) 1.202(7) 0.315(3) 0.086(18) Uiso 1 1 d . . . . .
H1N2 H 0.612(3) 0.483(5) 0.439(2) 0.048(13) Uiso 1 1 d . . . . .
H1N6 H 0.619(4) 0.505(6) 0.562(3) 0.081(18) Uiso 1 1 d . . . . .

loop_
_atom_site_aniso_label
_atom_site_aniso_U_11
_atom_site_aniso_U_22
_atom_site_aniso_U_33
_atom_site_aniso_U_23
_atom_site_aniso_U_13
_atom_site_aniso_U_12
S1 0.0364(4) 0.0415(4) 0.0391(5) 0.0031(4) -0.0015(4) -0.0025(3)
S2 0.0355(4) 0.0416(4) 0.0378(5) 0.0040(4) -0.0016(4) -0.0026(3)
O1 0.0605(17) 0.0426(13) 0.0497(18) -0.0051(13) 0.0026(14) -0.0026(12)
O2 0.0379(13) 0.0637(16) 0.0490(18) 0.0078(15) -0.0084(14) -0.0059(12)
O3 0.0370(13) 0.0643(16) 0.0457(17) 0.0091(14) -0.0075(13) -0.0050(11)
O4 0.0567(17) 0.0406(13) 0.0541(18) -0.0053(12) -0.0002(14) -0.0005(12)
N1 0.055(2) 0.0427(18) 0.078(3) -0.0106(19) 0.018(2) -0.0074(16)
N2 0.0334(15) 0.0563(19) 0.043(2) 0.0110(16) -0.0007(15) 0.0020(13)
N3 0.0370(15) 0.0476(16) 0.047(2) 0.0051(15) 0.0020(14) 0.0035(13)
N4 0.0441(19) 0.096(3) 0.042(2) 0.009(2) -0.0024(16) 0.0155(19)
N5 0.066(2) 0.0432(18) 0.114(4) -0.005(2) 0.021(3) -0.0105(17)
N6 0.0336(15) 0.069(2) 0.037(2) 0.0137(17) 0.0025(14) 0.0019(15)
N7 0.0383(16) 0.0526(18) 0.050(2) 0.0023(16) 0.0021(14) 0.0050(13)
N8 0.0431(18) 0.090(3) 0.043(2) 0.0052(19) -0.0023(16) 0.0153(18)
C1 0.0347(16) 0.0371(15) 0.0337(19) 0.0017(14) 0.0025(15) 0.0021(12)
C2 0.0365(17) 0.0420(17) 0.036(2) -0.0018(15) 0.0012(15) 0.0059(13)
C3 0.0329(17) 0.0464(19) 0.034(2) -0.0021(16) 0.0050(15) 0.0005(13)
C4 0.0392(18) 0.0430(18) 0.037(2) -0.0033(14) 0.0011(15) -0.0025(13)
C5 0.0442(19) 0.0404(17) 0.050(2) -0.0049(18) 0.007(2) 0.0030(14)
C6 0.0359(16) 0.0459(18) 0.052(2) -0.0017(18) 0.0088(17) 0.0033(13)
C7 0.0365(18) 0.0449(18) 0.041(2) 0.0066(16) -0.0007(16) 0.0023(14)
C8 0.056(3) 0.137(5) 0.053(3) 0.002(3) -0.008(2) 0.026(3)
C9 0.044(2) 0.124(4) 0.066(4) -0.001(3) -0.014(3) 0.022(3)
C10 0.040(2) 0.058(2) 0.065(3) -0.001(2) 0.000(2) 0.0077(17)
C11 0.041(2) 0.095(4) 0.085(4) -0.004(3) 0.008(2) 0.011(2)
C12 0.0350(16) 0.0374(15) 0.037(2) 0.0005(14) 0.0017(15) 0.0004(12)
C13 0.0378(19) 0.0441(19) 0.066(3) -0.002(2) 0.009(2) 0.0051(14)
C14 0.049(2) 0.0376(18) 0.082(4) -0.0003(19) 0.010(2) 0.0049(15)
C15 0.052(2) 0.0405(18) 0.051(3) -0.0018(16) 0.0046(19) -0.0033(15)
C16 0.0384(18) 0.0469(19) 0.044(2) -0.0068(16) 0.0055(16) -0.0046(14)
C17 0.0373(18) 0.0378(17) 0.040(2) -0.0010(15) 0.0036(16) 0.0022(13)
C18 0.0370(18) 0.0461(18) 0.043(2) 0.0065(17) -0.0001(16) 0.0017(14)
C19 0.057(3) 0.147(6) 0.042(3) 0.006(3) -0.009(2) 0.029(3)
C20 0.049(2) 0.131(5) 0.063(4) -0.004(3) -0.015(3) 0.031(3)
C21 0.040(2) 0.065(3) 0.062(3) -0.001(2) -0.002(2) 0.0127(18)
C22 0.042(2) 0.106(4) 0.098(4) -0.002(4) 0.009(3) 0.015(3)

loop_
_atom_type_symbol
_atom_type_description
_atom_type_scat_dispersion_real
_atom_type_scat_dispersion_imag
_atom_type_scat_source
C C 0.0033 0.0016 'International Tables Vol C Tables 4.2.6.8 and 6.1.1.4'
H H 0.0000 0.0000 'International Tables Vol C Tables 4.2.6.8 and 6.1.1.4'
N N 0.0061 0.0033 'International Tables Vol C Tables 4.2.6.8 and 6.1.1.4'
O O 0.0106 0.0060 'International Tables Vol C Tables 4.2.6.8 and 6.1.1.4'
S S 0.1246 0.1234 'International Tables Vol C Tables 4.2.6.8 and 6.1.1.4'

loop_
_geom_angle_atom_site_label_1
_geom_angle_atom_site_label_2
_geom_angle_atom_site_label_3
_geom_angle
_geom_angle_site_symmetry_1
_geom_angle_site_symmetry_3
O1 S1 O2 119.18(18) . .
O1 S1 N2 109.13(19) . .
O2 S1 N2 102.32(18) . .
O1 S1 C1 109.03(18) . .
O2 S1 C1 109.72(16) . .
N2 S1 C1 106.66(19) . .
O4 S2 O3 119.15(19) . .
O4 S2 N6 109.28(19) . .
O3 S2 N6 101.99(18) . .
O4 S2 C12 109.25(18) . .
O3 S2 C12 109.14(17) . .
N6 S2 C12 107.30(19) . .
C4 N1 H1N1 120(4) . .
C4 N1 H2N1 117(4) . .
H1N1 N1 H2N1 116(6) . .
C7 N2 S1 125.9(3) . .
C7 N2 H1N2 114(3) . .
S1 N2 H1N2 114(3) . .
C7 N3 C10 116.3(4) . .
C7 N4 C8 115.1(4) . .
C15 N5 H5A 120.0 . .
C15 N5 H5B 120.0 . .
H5A N5 H5B 120.0 . .
C18 N6 S2 126.0(3) . .
C18 N6 H1N6 124(4) . .
S2 N6 H1N6 107(4) . .
C18 N7 C21 116.5(4) . .
C18 N8 C19 114.4(4) . .
C2 C1 C6 120.1(3) . .
C2 C1 S1 121.1(3) . .
C6 C1 S1 118.8(3) . .
C3 C2 C1 119.8(3) . .
C3 C2 H2 120.1 . .
C1 C2 H2 120.1 . .
C2 C3 C4 120.8(3) . .
C2 C3 H3 119.6 . .
C4 C3 H3 119.6 . .
N1 C4 C3 120.6(4) . .
N1 C4 C5 120.8(3) . .
C3 C4 C5 118.7(3) . .
C6 C5 C4 120.4(3) . .
C6 C5 H5 119.8 . .
C4 C5 H5 119.8 . .
C5 C6 C1 120.1(3) . .
C5 C6 H6 119.9 . .
C1 C6 H6 119.9 . .
N4 C7 N3 127.3(4) . .
N4 C7 N2 114.4(4) . .
N3 C7 N2 118.2(3) . .
N4 C8 C9 122.4(5) . .
N4 C8 H8 118.8 . .
C9 C8 H8 118.8 . .
C8 C9 C10 117.9(5) . .
C8 C9 H9 121.1 . .
C10 C9 H9 121.1 . .
N3 C10 C9 121.0(4) . .
N3 C10 C11 116.4(4) . .
C9 C10 C11 122.6(4) . .
C10 C11 H11A 109.5 . .
C10 C11 H11B 109.5 . .
H11A C11 H11B 109.5 . .
C10 C11 H11C 109.5 . .
H11A C11 H11C 109.5 . .
H11B C11 H11C 109.5 . .
C13 C12 C17 120.1(3) . .
C13 C12 S2 119.6(3) . .
C17 C12 S2 120.3(3) . .
C14 C13 C12 120.1(3) . .
C14 C13 H13 119.9 . .
C12 C13 H13 119.9 . .
C13 C14 C15 120.7(3) . .
C13 C14 H14 119.6 . .
C15 C14 H14 119.6 . .
N5 C15 C16 120.6(4) . .
N5 C15 C14 120.8(4) . .
C16 C15 C14 118.6(3) . .
C17 C16 C15 120.8(3) . .
C17 C16 H16 119.6 . .
C15 C16 H16 119.6 . .
C16 C17 C12 119.6(3) . .
C16 C17 H17 120.2 . .
C12 C17 H17 120.2 . .
N7 C18 N8 127.5(4) . .
N7 C18 N6 118.8(4) . .
N8 C18 N6 113.7(3) . .
N8 C19 C20 122.8(5) . .
N8 C19 H19 118.6 . .
C20 C19 H19 118.6 . .
C19 C20 C21 118.6(5) . .
C19 C20 H20 120.7 . .
C21 C20 H20 120.7 . .
N7 C21 C20 120.2(4) . .
N7 C21 C22 115.9(5) . .
C20 C21 C22 123.9(5) . .
C21 C22 H22A 109.5 . .
C21 C22 H22B 109.5 . .
H22A C22 H22B 109.5 . .
C21 C22 H22C 109.5 . .
H22A C22 H22C 109.5 . .
H22B C22 H22C 109.5 . .

loop_
_geom_bond_atom_site_label_1
_geom_bond_atom_site_label_2
_geom_bond_distance
_geom_bond_site_symmetry_2
S1 O1 1.428(3) .
S1 O2 1.431(3) .
S1 N2 1.648(4) .
S1 C1 1.735(3) .
S2 O4 1.425(3) .
S2 O3 1.432(3) .
S2 N6 1.649(4) .
S2 C12 1.734(3) .
N1 C4 1.360(5) .
N1 H1N1 0.87(7) .
N1 H2N1 0.84(6) .
N2 C7 1.390(5) .
N2 H1N2 0.85(5) .
N3 C7 1.328(4) .
N3 C10 1.340(5) .
N4 C7 1.324(5) .
N4 C8 1.340(6) .
N5 C15 1.368(5) .
N5 H5A 0.8600 .
N5 H5B 0.8600 .
N6 C18 1.385(5) .
N6 H1N6 0.86(6) .
N7 C18 1.321(5) .
N7 C21 1.347(5) .
N8 C18 1.335(5) .
N8 C19 1.336(6) .
C1 C2 1.394(5) .
C1 C6 1.394(5) .
C2 C3 1.375(5) .
C2 H2 0.9300 .
C3 C4 1.400(5) .
C3 H3 0.9300 .
C4 C5 1.410(5) .
C5 C6 1.373(5) .
C5 H5 0.9300 .
C6 H6 0.9300 .
C8 C9 1.370(7) .
C8 H8 0.9300 .
C9 C10 1.371(7) .
C9 H9 0.9300 .
C10 C11 1.493(6) .
C11 H11A 0.9600 .
C11 H11B 0.9600 .
C11 H11C 0.9600 .
C12 C13 1.383(5) .
C12 C17 1.397(5) .
C13 C14 1.369(5) .
C13 H13 0.9300 .
C14 C15 1.402(6) .
C14 H14 0.9300 .
C15 C16 1.394(5) .
C16 C17 1.374(5) .
C16 H16 0.9300 .
C17 H17 0.9300 .
C19 C20 1.361(7) .
C19 H19 0.9300 .
C20 C21 1.368(7) .
C20 H20 0.9300 .
C21 C22 1.494(6) .
C22 H22A 0.9600 .
C22 H22B 0.9600 .
C22 H22C 0.9600 .

loop_
_geom_hbond_atom_site_label_D
_geom_hbond_atom_site_label_H
_geom_hbond_atom_site_label_A
_geom_hbond_distance_DH
_geom_hbond_distance_HA
_geom_hbond_distance_DA
_geom_hbond_angle_DHA
_geom_hbond_site_symmetry_A
N5 H5B O4 0.86 2.30 3.097(5) 153.4 1_545
C19 H19 O2 0.93 2.60 3.288(7) 131.7 .
N1 H1N1 O4 0.87(7) 2.48(7) 3.266(5) 151(6) 4_654
N1 H2N1 O1 0.84(6) 2.26(6) 3.056(5) 160(5) 1_565
N2 H1N2 N8 0.85(5) 2.10(5) 2.939(5) 177(5) .
N6 H1N6 N4 0.86(6) 2.07(6) 2.921(5) 171(6) .

loop_
_geom_torsion_atom_site_label_1
_geom_torsion_atom_site_label_2
_geom_torsion_atom_site_label_3
_geom_torsion_atom_site_label_4
_geom_torsion
_geom_torsion_site_symmetry_1
_geom_torsion_site_symmetry_2
_geom_torsion_site_symmetry_3
_geom_torsion_site_symmetry_4
O1 S1 N2 C7 60.3(4) . . . .
O2 S1 N2 C7 -172.6(3) . . . .
C1 S1 N2 C7 -57.4(4) . . . .
O4 S2 N6 C18 -56.5(4) . . . .
O3 S2 N6 C18 176.5(4) . . . .
C12 S2 N6 C18 61.8(4) . . . .
O1 S1 C1 C2 -18.2(4) . . . .
O2 S1 C1 C2 -150.4(3) . . . .
N2 S1 C1 C2 99.5(3) . . . .
O1 S1 C1 C6 162.3(3) . . . .
O2 S1 C1 C6 30.1(4) . . . .
N2 S1 C1 C6 -80.0(4) . . . .
C6 C1 C2 C3 -0.3(6) . . . .
S1 C1 C2 C3 -179.8(3) . . . .
C1 C2 C3 C4 0.1(6) . . . .
C2 C3 C4 N1 179.2(4) . . . .
C2 C3 C4 C5 0.4(6) . . . .
N1 C4 C5 C6 -179.4(4) . . . .
C3 C4 C5 C6 -0.6(6) . . . .
C4 C5 C6 C1 0.4(7) . . . .
C2 C1 C6 C5 0.0(6) . . . .
S1 C1 C6 C5 179.5(4) . . . .
C8 N4 C7 N3 -1.3(7) . . . .
C8 N4 C7 N2 177.5(5) . . . .
C10 N3 C7 N4 -0.3(6) . . . .
C10 N3 C7 N2 -179.1(4) . . . .
S1 N2 C7 N4 165.7(3) . . . .
S1 N2 C7 N3 -15.4(5) . . . .
C7 N4 C8 C9 1.7(9) . . . .
N4 C8 C9 C10 -0.5(10) . . . .
C7 N3 C10 C9 1.6(6) . . . .
C7 N3 C10 C11 -178.8(4) . . . .
C8 C9 C10 N3 -1.2(8) . . . .
C8 C9 C10 C11 179.2(6) . . . .
O4 S2 C12 C13 -157.7(3) . . . .
O3 S2 C12 C13 -25.8(4) . . . .
N6 S2 C12 C13 83.9(4) . . . .
O4 S2 C12 C17 22.2(4) . . . .
O3 S2 C12 C17 154.1(3) . . . .
N6 S2 C12 C17 -96.1(3) . . . .
C17 C12 C13 C14 -0.2(7) . . . .
S2 C12 C13 C14 179.8(4) . . . .
C12 C13 C14 C15 0.8(7) . . . .
C13 C14 C15 N5 179.0(5) . . . .
C13 C14 C15 C16 -0.9(7) . . . .
N5 C15 C16 C17 -179.5(4) . . . .
C14 C15 C16 C17 0.5(6) . . . .
C15 C16 C17 C12 0.1(6) . . . .
C13 C12 C17 C16 -0.3(6) . . . .
S2 C12 C17 C16 179.8(3) . . . .
C21 N7 C18 N8 -1.0(6) . . . .
C21 N7 C18 N6 179.0(4) . . . .
C19 N8 C18 N7 1.9(7) . . . .
C19 N8 C18 N6 -178.1(5) . . . .
S2 N6 C18 N7 10.8(5) . . . .
S2 N6 C18 N8 -169.3(3) . . . .
C18 N8 C19 C20 -0.1(9) . . . .
N8 C19 C20 C21 -2.3(11) . . . .
C18 N7 C21 C20 -1.6(7) . . . .
C18 N7 C21 C22 178.7(4) . . . .
C19 C20 C21 N7 3.2(9) . . . .
C19 C20 C21 C22 -177.3(6) . . . .
